data_7210603
loop_
_publ_author_name
'Luo, Yu-Hui'
'Yue, Feng-Xia'
'Yu, Xiao-Yang'
'Gu, Ling-Ling'
'Zhang, Hong'
'Chen, Xin'

_publ_section_title
;
 A series of entangled ZnII/CdII coordination polymers constructed from
 1,3,5-benzenetricarboxylate acid and flexible triazole ligands
;
_journal_issue 40
_journal_name_full CrystEngComm
_journal_page_first 8116
_journal_paper_doi 10.1039/c3ce41157e
_journal_volume 15
_journal_year 2013
_chemical_formula_moiety 'C21 H16 N6 O6 Zn'
_chemical_formula_sum 'C21 H16 N6 O6 Zn'
_chemical_formula_weight 513.79
_chemical_name_systematic
;
?
;
_space_group_IT_number 2
_symmetry_cell_setting triclinic
_symmetry_space_group_name_Hall '-P 1'
_symmetry_space_group_name_H-M 'P -1'
_atom_sites_solution_hydrogens geom
_atom_sites_solution_primary direct
_atom_sites_solution_secondary difmap
_audit_creation_method SHELXL-97
_cell_angle_alpha 83.516(4)
_cell_angle_beta 70.759(4)
_cell_angle_gamma 69.978(4)
_cell_formula_units_Z 2
_cell_length_a 9.5581(4)
_cell_length_b 10.3024(5)
_cell_length_c 11.8449(5)
_cell_measurement_reflns_used 3887
_cell_measurement_temperature 293(2)
_cell_measurement_theta_max 29.1402
_cell_measurement_theta_min 3.4179
_cell_volume 1034.67(9)
_computing_cell_refinement 'Bruker FRAMBO'
_computing_data_collection 'Bruker FRAMBO'
_computing_data_reduction 'Bruker SAINT'
_computing_molecular_graphics 'Bruker SHELXTL'
_computing_publication_material 'Bruker SHELXTL'
_computing_structure_refinement 'SHELXL-97 (Sheldrick, 1997)'
_computing_structure_solution 'SHELXS-97 (Sheldrick, 1990)'
_diffrn_ambient_temperature 293(2)
_diffrn_measured_fraction_theta_full 0.994
_diffrn_measured_fraction_theta_max 0.994
_diffrn_measurement_device_type 'multiwire proportional'
_diffrn_measurement_method 'phi and omega scans'
_diffrn_radiation_monochromator graphite
_diffrn_radiation_source 'fine-focus sealed tube'
_diffrn_radiation_type MoK\a
_diffrn_radiation_wavelength 0.71073
_diffrn_reflns_av_R_equivalents 0.0232
_diffrn_reflns_av_sigmaI/netI 0.0358
_diffrn_reflns_limit_h_max 9
_diffrn_reflns_limit_h_min -11
_diffrn_reflns_limit_k_max 10
_diffrn_reflns_limit_k_min -12
_diffrn_reflns_limit_l_max 13
_diffrn_reflns_limit_l_min -14
_diffrn_reflns_number 6669
_diffrn_reflns_theta_full 25.50
_diffrn_reflns_theta_max 25.50
_diffrn_reflns_theta_min 3.42
_exptl_absorpt_coefficient_mu 1.242
_exptl_absorpt_correction_T_max 1.00000
_exptl_absorpt_correction_T_min 0.95742
_exptl_absorpt_correction_type multi-scan
_exptl_absorpt_process_details SADABS
_exptl_crystal_colour colorless
_exptl_crystal_density_diffrn 1.649
_exptl_crystal_density_method 'not measured'
_exptl_crystal_description prism
_exptl_crystal_F_000 524
_exptl_crystal_size_max 0.25
_exptl_crystal_size_mid 0.23
_exptl_crystal_size_min 0.19
_refine_diff_density_max 0.288
_refine_diff_density_min -0.321
_refine_diff_density_rms 0.054
_refine_ls_extinction_method none
_refine_ls_goodness_of_fit_ref 1.052
_refine_ls_hydrogen_treatment constr
_refine_ls_matrix_type full
_refine_ls_number_parameters 308
_refine_ls_number_reflns 3829
_refine_ls_number_restraints 0
_refine_ls_restrained_S_all 1.052
_refine_ls_R_factor_all 0.0362
_refine_ls_R_factor_gt 0.0310
_refine_ls_shift/su_max 0.001
_refine_ls_shift/su_mean 0.000
_refine_ls_structure_factor_coef Fsqd
_refine_ls_weighting_details 'calc w=1/[\s^2^(Fo^2^)+(0.0303P)^2^+0.3702P] where P=(Fo^2^+2Fc^2^)/3'
_refine_ls_weighting_scheme calc
_refine_ls_wR_factor_gt 0.0710
_refine_ls_wR_factor_ref 0.0733
_reflns_number_gt 3447
_reflns_number_total 3829
_reflns_threshold_expression >2sigma(I)
_cod_data_source_file c3ce41157e.txt
_cod_data_source_block 1917
_cod_depositor_comments
;
The following automatic conversions were performed:

'_symmetry_cell_setting' value 'Triclinic' changed to 'triclinic'
according to /home/saulius/struct/CIF-dictionaries/cif_core.dic
dictionary named 'cif_core.dic' version 2.4.2 from 2011-04-26.

Automatic conversion script
Id: cif_fix_values 1891 2012-01-12 08:04:46Z andrius 
;
_cod_original_cell_volume 1034.67(8)
_cod_original_sg_symbol_H-M P-1
_cod_database_code 7210603

loop_
_symmetry_equiv_pos_as_xyz
'x, y, z'
'-x, -y, -z'

loop_
_atom_site_label
_atom_site_type_symbol
_atom_site_fract_x
_atom_site_fract_y
_atom_site_fract_z
_atom_site_U_iso_or_equiv
_atom_site_adp_type
_atom_site_occupancy
_atom_site_symmetry_multiplicity
_atom_site_calc_flag
_atom_site_refinement_flags
Zn1 Zn 0.23653(3) 0.58834(2) 0.65273(2) 0.02734(10) Uani 1 1 d .
C1 C 0.3052(3) 0.3206(2) 0.66847(19) 0.0264(5) Uani 1 1 d .
C2 C 0.7775(2) -0.1044(2) 0.64897(19) 0.0272(5) Uani 1 1 d .
C3 C 0.2789(2) -0.1519(2) 0.6479(2) 0.0283(5) Uani 1 1 d .
C4 C 0.3863(2) 0.1667(2) 0.66393(18) 0.0232(4) Uani 1 1 d .
C5 C 0.5401(2) 0.1081(2) 0.66394(18) 0.0232(4) Uani 1 1 d .
H5 H 0.5962 0.1640 0.6693 0.028 Uiso 1 1 calc R
C6 C 0.6107(2) -0.0349(2) 0.65582(18) 0.0222(4) Uani 1 1 d .
C7 C 0.5251(2) -0.1178(2) 0.65165(18) 0.0247(5) Uani 1 1 d .
H7 H 0.5720 -0.2133 0.6484 0.030 Uiso 1 1 calc R
C8 C 0.3716(2) -0.0612(2) 0.65226(18) 0.0238(4) Uani 1 1 d .
C9 C 0.3038(2) 0.0822(2) 0.65638(18) 0.0244(4) Uani 1 1 d .
H9 H 0.2015 0.1218 0.6540 0.029 Uiso 1 1 calc R
C10 C 0.1635(3) 0.7162(2) 0.4275(2) 0.0299(5) Uani 1 1 d .
H10 H 0.1449 0.8059 0.4496 0.036 Uiso 1 1 calc R
C11 C 0.2122(3) 0.5023(2) 0.4248(2) 0.0399(6) Uani 1 1 d .
H11 H 0.2351 0.4103 0.4489 0.048 Uiso 1 1 calc R
C12 C 0.1272(3) 0.7676(2) 0.2242(2) 0.0342(5) Uani 1 1 d .
H12A H 0.0595 0.8595 0.2533 0.041 Uiso 1 1 calc R
H12B H 0.0712 0.7297 0.1890 0.041 Uiso 1 1 calc R
C13 C 0.2729(3) 0.7791(2) 0.1283(2) 0.0332(5) Uani 1 1 d .
C14 C 0.2565(3) 0.8891(3) 0.0489(2) 0.0472(7) Uani 1 1 d .
H14 H 0.1575 0.9518 0.0552 0.057 Uiso 1 1 calc R
C15 C 0.3852(4) 0.9061(3) -0.0390(3) 0.0612(9) Uani 1 1 d .
H15 H 0.3730 0.9801 -0.0918 0.073 Uiso 1 1 calc R
C16 C 0.5331(3) 0.8129(3) -0.0489(2) 0.0579(8) Uani 1 1 d .
H16 H 0.6201 0.8248 -0.1081 0.070 Uiso 1 1 calc R
C17 C 0.5517(3) 0.7028(3) 0.0288(2) 0.0395(6) Uani 1 1 d .
C18 C 0.4206(3) 0.6875(2) 0.1173(2) 0.0361(5) Uani 1 1 d .
H18 H 0.4328 0.6137 0.1703 0.043 Uiso 1 1 calc R
C19 C -0.2918(3) 0.5950(3) 1.0221(2) 0.0491(7) Uani 1 1 d .
H19A H -0.2856 0.5752 1.1027 0.059 Uiso 1 1 calc R
H19B H -0.2875 0.5107 0.9900 0.059 Uiso 1 1 calc R
C20 C -0.0631(3) 0.5896(2) 0.8411(2) 0.0332(5) Uani 1 1 d .
H20 H -0.0792 0.5323 0.7948 0.040 Uiso 1 1 calc R
C21 C 0.0263(3) 0.7163(3) 0.9032(2) 0.0458(6) Uani 1 1 d .
H21 H 0.0902 0.7662 0.9053 0.055 Uiso 1 1 calc R
N1 N 0.1980(2) 0.60550(18) 0.49401(16) 0.0293(4) Uani 1 1 d .
N2 N 0.1592(2) 0.68149(18) 0.32498(16) 0.0291(4) Uani 1 1 d .
N3 N 0.1909(3) 0.5430(2) 0.32163(19) 0.0419(5) Uani 1 1 d .
N4 N 0.0552(2) 0.63902(18) 0.80758(16) 0.0313(4) Uani 1 1 d .
N5 N -0.1548(2) 0.6328(2) 0.94954(18) 0.0397(5) Uani 1 1 d .
N6 N -0.0982(3) 0.7153(2) 0.9921(2) 0.0540(6) Uani 1 1 d .
O1 O 0.16695(18) 0.36569(15) 0.67155(15) 0.0376(4) Uani 1 1 d .
O2 O 0.38487(18) 0.39913(14) 0.66588(15) 0.0345(4) Uani 1 1 d .
O3 O 0.85011(18) -0.02043(16) 0.65877(18) 0.0441(4) Uani 1 1 d .
H3 H 0.9414 -0.0649 0.6537 0.066 Uiso 1 1 calc R
O4 O 0.8417(2) -0.22633(17) 0.6352(2) 0.0585(6) Uani 1 1 d .
O5 O 0.34611(18) -0.28102(15) 0.65390(15) 0.0374(4) Uani 1 1 d .
O6 O 0.14638(19) -0.09721(17) 0.63887(18) 0.0477(5) Uani 1 1 d .

loop_
_atom_site_aniso_label
_atom_site_aniso_U_11
_atom_site_aniso_U_22
_atom_site_aniso_U_33
_atom_site_aniso_U_23
_atom_site_aniso_U_13
_atom_site_aniso_U_12
Zn1 0.02707(15) 0.01727(14) 0.03970(17) -0.00116(10) -0.01149(12) -0.00826(10)
C1 0.0281(12) 0.0189(11) 0.0311(11) -0.0017(8) -0.0101(9) -0.0048(9)
C2 0.0216(11) 0.0230(11) 0.0392(12) 0.0016(9) -0.0121(10) -0.0080(9)
C3 0.0234(11) 0.0260(12) 0.0393(13) -0.0036(9) -0.0096(10) -0.0118(9)
C4 0.0247(11) 0.0172(10) 0.0279(11) 0.0001(8) -0.0086(9) -0.0065(8)
C5 0.0224(11) 0.0194(10) 0.0319(11) -0.0005(8) -0.0106(9) -0.0097(8)
C6 0.0186(10) 0.0203(10) 0.0290(11) 0.0006(8) -0.0084(9) -0.0072(8)
C7 0.0212(11) 0.0153(10) 0.0363(12) -0.0018(8) -0.0090(9) -0.0038(8)
C8 0.0209(11) 0.0194(10) 0.0322(11) -0.0019(8) -0.0090(9) -0.0066(8)
C9 0.0155(10) 0.0214(10) 0.0355(12) -0.0017(8) -0.0090(9) -0.0034(8)
C10 0.0273(12) 0.0244(11) 0.0378(13) -0.0030(9) -0.0059(10) -0.0112(9)
C11 0.0526(16) 0.0236(12) 0.0464(15) -0.0042(10) -0.0199(13) -0.0103(11)
C12 0.0296(12) 0.0332(12) 0.0420(13) -0.0015(10) -0.0139(11) -0.0096(10)
C13 0.0339(13) 0.0340(13) 0.0320(12) -0.0023(10) -0.0104(10) -0.0106(10)
C14 0.0390(15) 0.0461(15) 0.0447(15) 0.0054(12) -0.0120(12) -0.0020(12)
C15 0.0508(18) 0.0623(19) 0.0482(17) 0.0222(14) -0.0082(15) -0.0048(15)
C16 0.0422(16) 0.0667(19) 0.0430(16) 0.0164(14) -0.0004(13) -0.0083(14)
C17 0.0347(14) 0.0423(14) 0.0323(13) 0.0007(10) -0.0073(11) -0.0047(11)
C18 0.0357(14) 0.0358(13) 0.0346(13) 0.0027(10) -0.0110(11) -0.0098(11)
C19 0.0324(14) 0.0523(16) 0.0453(15) 0.0086(12) 0.0006(12) -0.0073(12)
C20 0.0282(12) 0.0345(13) 0.0354(13) -0.0070(10) -0.0085(11) -0.0076(10)
C21 0.0453(16) 0.0412(15) 0.0564(17) -0.0124(12) -0.0187(14) -0.0140(12)
N1 0.0280(10) 0.0224(9) 0.0372(10) -0.0034(8) -0.0082(8) -0.0085(8)
N2 0.0262(10) 0.0258(10) 0.0359(10) -0.0019(8) -0.0081(8) -0.0101(8)
N3 0.0553(14) 0.0264(11) 0.0480(13) -0.0062(9) -0.0214(11) -0.0108(9)
N4 0.0297(11) 0.0259(10) 0.0385(11) -0.0053(8) -0.0110(9) -0.0071(8)
N5 0.0321(11) 0.0428(12) 0.0380(12) -0.0049(9) -0.0073(10) -0.0066(9)
N6 0.0529(15) 0.0586(15) 0.0469(13) -0.0191(11) -0.0092(12) -0.0138(12)
O1 0.0269(9) 0.0226(8) 0.0597(11) -0.0023(7) -0.0156(8) -0.0010(7)
O2 0.0338(9) 0.0161(7) 0.0563(10) -0.0006(7) -0.0175(8) -0.0079(6)
O3 0.0238(9) 0.0282(9) 0.0886(14) -0.0050(8) -0.0272(9) -0.0077(7)
O4 0.0280(10) 0.0252(10) 0.1248(18) -0.0094(10) -0.0314(11) -0.0015(7)
O5 0.0305(9) 0.0191(8) 0.0684(11) -0.0023(7) -0.0194(8) -0.0109(7)
O6 0.0255(9) 0.0332(9) 0.0940(14) -0.0046(9) -0.0281(9) -0.0110(7)

loop_
_atom_type_symbol
_atom_type_description
_atom_type_scat_dispersion_real
_atom_type_scat_dispersion_imag
_atom_type_scat_source
C C 0.0033 0.0016 'International Tables Vol C Tables 4.2.6.8 and 6.1.1.4'
H H 0.0000 0.0000 'International Tables Vol C Tables 4.2.6.8 and 6.1.1.4'
N N 0.0061 0.0033 'International Tables Vol C Tables 4.2.6.8 and 6.1.1.4'
O O 0.0106 0.0060 'International Tables Vol C Tables 4.2.6.8 and 6.1.1.4'
Zn Zn 0.2839 1.4301 'International Tables Vol C Tables 4.2.6.8 and 6.1.1.4'

loop_
_geom_angle_atom_site_label_1
_geom_angle_atom_site_label_2
_geom_angle_atom_site_label_3
_geom_angle
_geom_angle_site_symmetry_1
_geom_angle_site_symmetry_3
O5 Zn1 O2 106.17(6) 1_565 .
O5 Zn1 N1 107.87(7) 1_565 .
O2 Zn1 N1 108.95(7) . .
O5 Zn1 N4 101.41(7) 1_565 .
O2 Zn1 N4 110.16(7) . .
N1 Zn1 N4 121.08(7) . .
O5 Zn1 O1 161.76(6) 1_565 .
O2 Zn1 O1 56.04(5) . .
N1 Zn1 O1 83.93(6) . .
N4 Zn1 O1 83.23(6) . .
O5 Zn1 C1 134.73(7) 1_565 .
O2 Zn1 C1 28.58(6) . .
N1 Zn1 C1 95.83(7) . .
N4 Zn1 C1 98.14(7) . .
O1 Zn1 C1 27.51(6) . .
O1 C1 O2 122.79(18) . .
O1 C1 C4 119.02(19) . .
O2 C1 C4 118.17(18) . .
O1 C1 Zn1 74.38(12) . .
O2 C1 Zn1 48.55(9) . .
C4 C1 Zn1 165.57(15) . .
O4 C2 O3 122.4(2) . .
O4 C2 C6 123.4(2) . .
O3 C2 C6 114.27(17) . .
O6 C3 O5 125.2(2) . .
O6 C3 C8 118.84(19) . .
O5 C3 C8 115.93(18) . .
C5 C4 C9 119.54(18) . .
C5 C4 C1 122.38(18) . .
C9 C4 C1 118.06(18) . .
C4 C5 C6 119.85(18) . .
C4 C5 H5 120.1 . .
C6 C5 H5 120.1 . .
C7 C6 C5 119.80(18) . .
C7 C6 C2 117.36(17) . .
C5 C6 C2 122.83(18) . .
C8 C7 C6 121.08(18) . .
C8 C7 H7 119.5 . .
C6 C7 H7 119.5 . .
C7 C8 C9 118.60(19) . .
C7 C8 C3 120.88(18) . .
C9 C8 C3 120.52(18) . .
C4 C9 C8 121.08(19) . .
C4 C9 H9 119.5 . .
C8 C9 H9 119.5 . .
N1 C10 N2 110.30(19) . .
N1 C10 H10 124.8 . .
N2 C10 H10 124.8 . .
N3 C11 N1 114.3(2) . .
N3 C11 H11 122.8 . .
N1 C11 H11 122.8 . .
N2 C12 C13 113.62(18) . .
N2 C12 H12A 108.8 . .
C13 C12 H12A 108.8 . .
N2 C12 H12B 108.8 . .
C13 C12 H12B 108.8 . .
H12A C12 H12B 107.7 . .
C18 C13 C14 118.7(2) . .
C18 C13 C12 123.3(2) . .
C14 C13 C12 118.0(2) . .
C15 C14 C13 120.7(2) . .
C15 C14 H14 119.7 . .
C13 C14 H14 119.7 . .
C14 C15 C16 120.0(2) . .
C14 C15 H15 120.0 . .
C16 C15 H15 120.0 . .
C17 C16 C15 120.3(3) . .
C17 C16 H16 119.9 . .
C15 C16 H16 119.9 . .
C16 C17 C18 119.1(2) . .
C16 C17 C19 123.5(2) . 1_654
C18 C17 C19 117.5(2) . 1_654
C13 C18 C17 121.4(2) . .
C13 C18 H18 119.3 . .
C17 C18 H18 119.3 . .
N5 C19 C17 115.3(2) . 1_456
N5 C19 H19A 108.5 . .
C17 C19 H19A 108.5 1_456 .
N5 C19 H19B 108.5 . .
C17 C19 H19B 108.5 1_456 .
H19A C19 H19B 107.5 . .
N5 C20 N4 110.4(2) . .
N5 C20 H20 124.8 . .
N4 C20 H20 124.8 . .
N6 C21 N4 114.8(2) . .
N6 C21 H21 122.6 . .
N4 C21 H21 122.6 . .
C10 N1 C11 102.74(19) . .
C10 N1 Zn1 129.39(15) . .
C11 N1 Zn1 127.73(15) . .
C10 N2 N3 109.77(18) . .
C10 N2 C12 129.93(19) . .
N3 N2 C12 120.30(18) . .
C11 N3 N2 102.86(18) . .
C20 N4 C21 102.6(2) . .
C20 N4 Zn1 124.67(15) . .
C21 N4 Zn1 132.54(17) . .
C20 N5 N6 109.9(2) . .
C20 N5 C19 127.8(2) . .
N6 N5 C19 122.2(2) . .
C21 N6 N5 102.3(2) . .
C1 O1 Zn1 78.11(12) . .
C1 O2 Zn1 102.87(13) . .
C2 O3 H3 109.5 . .
C3 O5 Zn1 120.24(14) . 1_545

loop_
_geom_bond_atom_site_label_1
_geom_bond_atom_site_label_2
_geom_bond_distance
_geom_bond_site_symmetry_2
Zn1 O5 1.9718(15) 1_565
Zn1 O2 2.0047(15) .
Zn1 N1 2.0093(18) .
Zn1 N4 2.0355(18) .
Zn1 O1 2.5661(16) .
Zn1 C1 2.607(2) .
C1 O1 1.231(3) .
C1 O2 1.279(3) .
C1 C4 1.507(3) .
C2 O4 1.197(3) .
C2 O3 1.316(2) .
C2 C6 1.486(3) .
C3 O6 1.233(3) .
C3 O5 1.269(3) .
C3 C8 1.507(3) .
C4 C5 1.385(3) .
C4 C9 1.386(3) .
C5 C6 1.393(3) .
C5 H5 0.9300 .
C6 C7 1.385(3) .
C7 C8 1.379(3) .
C7 H7 0.9300 .
C8 C9 1.394(3) .
C9 H9 0.9300 .
C10 N1 1.319(3) .
C10 N2 1.321(3) .
C10 H10 0.9300 .
C11 N3 1.304(3) .
C11 N1 1.359(3) .
C11 H11 0.9300 .
C12 N2 1.457(3) .
C12 C13 1.511(3) .
C12 H12A 0.9700 .
C12 H12B 0.9700 .
C13 C18 1.376(3) .
C13 C14 1.389(3) .
C14 C15 1.375(4) .
C14 H14 0.9300 .
C15 C16 1.386(4) .
C15 H15 0.9300 .
C16 C17 1.378(4) .
C16 H16 0.9300 .
C17 C18 1.388(3) .
C17 C19 1.510(3) 1_654
C18 H18 0.9300 .
C19 N5 1.463(3) .
C19 C17 1.510(3) 1_456
C19 H19A 0.9700 .
C19 H19B 0.9700 .
C20 N5 1.317(3) .
C20 N4 1.322(3) .
C20 H20 0.9300 .
C21 N6 1.306(3) .
C21 N4 1.357(3) .
C21 H21 0.9300 .
N2 N3 1.355(3) .
N5 N6 1.363(3) .
O3 H3 0.8200 .
O5 Zn1 1.9718(15) 1_545

loop_
_geom_torsion_atom_site_label_1
_geom_torsion_atom_site_label_2
_geom_torsion_atom_site_label_3
_geom_torsion_atom_site_label_4
_geom_torsion
_geom_torsion_site_symmetry_1
_geom_torsion_site_symmetry_4
O5 Zn1 C1 O1 172.86(12) 1_565 .
O2 Zn1 C1 O1 175.6(2) . .
N1 Zn1 C1 O1 -64.77(14) . .
N4 Zn1 C1 O1 57.83(14) . .
O5 Zn1 C1 O2 -2.70(18) 1_565 .
N1 Zn1 C1 O2 119.67(14) . .
N4 Zn1 C1 O2 -117.72(14) . .
O1 Zn1 C1 O2 -175.6(2) . .
O5 Zn1 C1 C4 -27.9(6) 1_565 .
O2 Zn1 C1 C4 -25.2(5) . .
N1 Zn1 C1 C4 94.5(6) . .
N4 Zn1 C1 C4 -142.9(6) . .
O1 Zn1 C1 C4 159.3(7) . .
O1 C1 C4 C5 -178.0(2) . .
O2 C1 C4 C5 3.7(3) . .
Zn1 C1 C4 C5 25.0(7) . .
O1 C1 C4 C9 3.7(3) . .
O2 C1 C4 C9 -174.57(19) . .
Zn1 C1 C4 C9 -153.3(5) . .
C9 C4 C5 C6 0.3(3) . .
C1 C4 C5 C6 -177.98(18) . .
C4 C5 C6 C7 -2.1(3) . .
C4 C5 C6 C2 176.74(19) . .
O4 C2 C6 C7 3.2(3) . .
O3 C2 C6 C7 -177.12(19) . .
O4 C2 C6 C5 -175.7(2) . .
O3 C2 C6 C5 4.1(3) . .
C5 C6 C7 C8 1.7(3) . .
C2 C6 C7 C8 -177.16(19) . .
C6 C7 C8 C9 0.4(3) . .
C6 C7 C8 C3 -179.92(19) . .
O6 C3 C8 C7 -174.2(2) . .
O5 C3 C8 C7 5.8(3) . .
O6 C3 C8 C9 5.4(3) . .
O5 C3 C8 C9 -174.6(2) . .
C5 C4 C9 C8 1.9(3) . .
C1 C4 C9 C8 -179.78(19) . .
C7 C8 C9 C4 -2.2(3) . .
C3 C8 C9 C4 178.12(19) . .
N2 C12 C13 C18 18.7(3) . .
N2 C12 C13 C14 -160.2(2) . .
C18 C13 C14 C15 0.0(4) . .
C12 C13 C14 C15 178.9(3) . .
C13 C14 C15 C16 0.0(5) . .
C14 C15 C16 C17 0.2(5) . .
C15 C16 C17 C18 -0.5(5) . .
C15 C16 C17 C19 178.5(3) . 1_654
C14 C13 C18 C17 -0.2(4) . .
C12 C13 C18 C17 -179.1(2) . .
C16 C17 C18 C13 0.5(4) . .
C19 C17 C18 C13 -178.5(2) 1_654 .
N2 C10 N1 C11 -0.7(2) . .
N2 C10 N1 Zn1 175.22(14) . .
N3 C11 N1 C10 0.9(3) . .
N3 C11 N1 Zn1 -175.12(17) . .
O5 Zn1 N1 C10 -35.9(2) 1_565 .
O2 Zn1 N1 C10 -150.71(18) . .
N4 Zn1 N1 C10 80.1(2) . .
O1 Zn1 N1 C10 158.38(19) . .
C1 Zn1 N1 C10 -176.78(19) . .
O5 Zn1 N1 C11 139.2(2) 1_565 .
O2 Zn1 N1 C11 24.3(2) . .
N4 Zn1 N1 C11 -104.9(2) . .
O1 Zn1 N1 C11 -26.6(2) . .
C1 Zn1 N1 C11 -1.8(2) . .
N1 C10 N2 N3 0.4(3) . .
N1 C10 N2 C12 -179.6(2) . .
C13 C12 N2 C10 93.3(3) . .
C13 C12 N2 N3 -86.6(2) . .
N1 C11 N3 N2 -0.7(3) . .
C10 N2 N3 C11 0.2(3) . .
C12 N2 N3 C11 -179.8(2) . .
N5 C20 N4 C21 -0.7(3) . .
N5 C20 N4 Zn1 174.90(15) . .
N6 C21 N4 C20 1.1(3) . .
N6 C21 N4 Zn1 -174.03(17) . .
O5 Zn1 N4 C20 172.31(17) 1_565 .
O2 Zn1 N4 C20 -75.56(19) . .
N1 Zn1 N4 C20 53.1(2) . .
O1 Zn1 N4 C20 -25.56(18) . .
C1 Zn1 N4 C20 -48.74(19) . .
O5 Zn1 N4 C21 -13.5(2) 1_565 .
O2 Zn1 N4 C21 98.6(2) . .
N1 Zn1 N4 C21 -132.7(2) . .
O1 Zn1 N4 C21 148.6(2) . .
C1 Zn1 N4 C21 125.5(2) . .
N4 C20 N5 N6 0.2(3) . .
N4 C20 N5 C19 -175.8(2) . .
C17 C19 N5 C20 -103.7(3) 1_456 .
C17 C19 N5 N6 80.8(3) 1_456 .
N4 C21 N6 N5 -1.0(3) . .
C20 N5 N6 C21 0.5(3) . .
C19 N5 N6 C21 176.7(2) . .
O2 C1 O1 Zn1 4.0(2) . .
C4 C1 O1 Zn1 -174.21(19) . .
O5 Zn1 O1 C1 -16.4(3) 1_565 .
O2 Zn1 O1 C1 -2.56(13) . .
N1 Zn1 O1 C1 115.18(14) . .
N4 Zn1 O1 C1 -122.45(14) . .
O1 C1 O2 Zn1 -5.1(3) . .
C4 C1 O2 Zn1 173.09(15) . .
O5 Zn1 O2 C1 178.01(13) 1_565 .
N1 Zn1 O2 C1 -66.05(15) . .
N4 Zn1 O2 C1 68.98(15) . .
O1 Zn1 O2 C1 2.47(12) . .
O6 C3 O5 Zn1 -1.3(3) . 1_545
C8 C3 O5 Zn1 178.66(14) . 1_545
